data_4316983
loop_
_publ_author_name
'Atsushi Okazawa'
'Takayuki Ishida'

_publ_contact_author_address
;
    Department of Engineering Science, The University of 
    Electro-Communications, Chofu, Tokyo 182-8585, Japan
;
_publ_contact_author_email ' ishi@pc.uec.ac.jp '
_publ_contact_author_fax ' +81-42-443-5501 '
_publ_contact_author_name ' Takayuki Ishida'
_publ_contact_author_phone ' +81-42-443-5490 '
_publ_section_title
;
 Spin-Transition-Like Behavior on One Side in a
 Nitroxide-Copper(II)-Nitroxide Triad System
;
_journal_name_full 'Inorganic Chemistry'
_journal_page_first 10144
_journal_page_last 10147
_journal_paper_doi 10.1021/ic101536q
_journal_volume 49
_journal_year 2010
_chemical_absolute_configuration ad
_chemical_formula_moiety 'C30 H38 Cu N4 O4, 2(B F4) '
_chemical_formula_sum 'C30 H38 B2 Cu F8 N4 O4'
_chemical_formula_weight 755.81
_chemical_melting_point 401.
_space_group_IT_number 20
_symmetry_cell_setting orthorhombic
_symmetry_Int_Tables_number 20
_symmetry_space_group_name_Hall 'C 2c 2'
_symmetry_space_group_name_H-M 'C 2 2 21'
_cell_angle_alpha 90.0000
_cell_angle_beta 90.0000
_cell_angle_gamma 90.0000
_cell_formula_units_Z 4
_cell_length_a 11.734(7)
_cell_length_b 16.033(16)
_cell_length_c 18.492(9)
_cell_measurement_reflns_used 175
_cell_measurement_temperature 204.
_cell_measurement_theta_max 27.5
_cell_measurement_theta_min 3.1
_cell_volume 3479(4)
_computing_cell_refinement CrystalClear
_computing_data_collection CrystalClear
_computing_data_reduction CrystalStructure
_computing_publication_material 'CrystalStructure 3.8'
_computing_structure_refinement CRYSTALS
_computing_structure_solution 'DIRDIF99 (PATTY)'
_diffrn_ambient_temperature 200.
_diffrn_detector_area_resol_mean 7.31
_diffrn_measured_fraction_theta_full 0.997
_diffrn_measured_fraction_theta_max 0.997
_diffrn_measurement_device_type 'Rigaku Saturn'
_diffrn_measurement_method \w
_diffrn_radiation_type 'Mo K\a'
_diffrn_radiation_wavelength 0.71070
_diffrn_reflns_av_R_equivalents 0.074
_diffrn_reflns_limit_h_max 13
_diffrn_reflns_limit_h_min -15
_diffrn_reflns_limit_k_max 20
_diffrn_reflns_limit_k_min -20
_diffrn_reflns_limit_l_max 23
_diffrn_reflns_limit_l_min -21
_diffrn_reflns_number 20141
_diffrn_reflns_theta_full 27.48
_diffrn_reflns_theta_max 27.48
_exptl_absorpt_coefficient_mu 0.711
_exptl_absorpt_correction_T_max 0.951
_exptl_absorpt_correction_T_min 0.885
_exptl_absorpt_correction_type numerical
_exptl_absorpt_process_details
;
    Higashi, T. (1999). Program for Absorption Correction.
    Rigaku Corporation, Tokyo, Japan.
;
_exptl_crystal_colour black
_exptl_crystal_density_diffrn 1.443
_exptl_crystal_density_method 'not measured'
_exptl_crystal_description prism
_exptl_crystal_F_000 1556.00
_exptl_crystal_size_max 0.26
_exptl_crystal_size_mid 0.13
_exptl_crystal_size_min 0.07
_refine_diff_density_max 1.30
_refine_diff_density_min -1.25
_refine_ls_abs_structure_details 'Flack, H. D. (1983), Acta Cryst. A39, 876-881.  1772 Friedel Pairs'
_refine_ls_abs_structure_Flack -0.00(2)
_refine_ls_extinction_method none
_refine_ls_goodness_of_fit_ref 0.966
_refine_ls_hydrogen_treatment refall
_refine_ls_number_parameters 247
_refine_ls_number_reflns 3992
_refine_ls_R_factor_gt 0.0524
_refine_ls_shift/su_max 0.0090
_refine_ls_structure_factor_coef F
_refine_ls_weighting_details 'w = 1/[0.0004Fo^2^ + 1.0000\s(Fo^2^)]'
_refine_ls_weighting_scheme calc
_refine_ls_wR_factor_ref 0.0665
_reflns_number_gt 2550
_reflns_number_total 3992
_reflns_threshold_expression F^2^>2.0\s(F^2^)
_cod_data_source_file ic101536q_si_002_1.cif
_cod_data_source_block '__Cu(phpyNO)2_200K'
_cod_original_formula_sum 'C30 H38 B2 Cu F8 N4 O4 '
_cod_database_code 4316983

loop_
_symmetry_equiv_pos_site_id
_symmetry_equiv_pos_as_xyz
1 +X,+Y,+Z
2 +X,-Y,-Z
3 -X,+Y,1/2-Z
4 -X,-Y,1/2+Z
5 1/2+X,1/2+Y,+Z
6 1/2+X,1/2-Y,-Z
7 1/2-X,1/2+Y,1/2-Z
8 1/2-X,1/2-Y,1/2+Z

loop_
_atom_site_label
_atom_site_type_symbol
_atom_site_fract_x
_atom_site_fract_y
_atom_site_fract_z
_atom_site_U_iso_or_equiv
_atom_site_adp_type
_atom_site_occupancy
_atom_site_symmetry_multiplicity
_atom_site_calc_flag
_atom_site_refinement_flags
_atom_site_disorder_assembly
_atom_site_disorder_group
Cu(1) Cu 0.0000 0.09752(5) 0.2500 0.03633(17) Uani 1.00 2 d S . .
F(1) F 0.1786(4) 0.3467(3) 0.20051(19) 0.1376(19) Uani 1.00 1 d . . .
F(2) F 0.3065(6) 0.2541(3) 0.1666(2) 0.204(2) Uani 1.00 1 d . . .
F(3) F 0.3390(3) 0.3888(2) 0.1536(2) 0.1093(15) Uani 1.00 1 d . . .
F(4) F 0.2122(3) 0.3251(2) 0.08474(15) 0.0781(11) Uani 1.00 1 d . . .
O(1) O 0.1621(2) 0.0971(2) 0.27211(12) 0.0408(7) Uani 1.00 1 d . . .
O(2) O 0.000000(10) 0.2455(2) 0.250000(10) 0.0651(14) Uani 1.00 2 d S . .
O(3) O 0.000000(10) -0.0495(2) 0.250000(10) 0.0735(16) Uani 1.00 2 d S . .
N(1) N -0.0094(3) 0.1046(2) 0.35613(13) 0.0322(7) Uani 1.00 1 d . . .
N(2) N 0.1850(2) 0.1077(2) 0.33986(14) 0.0324(8) Uani 1.00 1 d . . .
C(1) C 0.0941(3) 0.1135(3) 0.3879(2) 0.0321(11) Uani 1.00 1 d . . .
C(2) C 0.1032(3) 0.1285(3) 0.4614(2) 0.0418(13) Uani 1.00 1 d . . .
C(3) C 0.0040(4) 0.1288(2) 0.50289(17) 0.0447(10) Uani 1.00 1 d . . .
C(4) C -0.1015(3) 0.1161(3) 0.4722(2) 0.0344(11) Uani 1.00 1 d . . .
C(5) C -0.1030(3) 0.1062(3) 0.39636(19) 0.0341(11) Uani 1.00 1 d . . .
C(6) C -0.2075(3) 0.1134(2) 0.51525(19) 0.0364(11) Uani 1.00 1 d . . .
C(7) C -0.2021(4) 0.0875(3) 0.5877(2) 0.0470(13) Uani 1.00 1 d . . .
C(8) C -0.2991(5) 0.0855(3) 0.6294(2) 0.0601(16) Uani 1.00 1 d . . .
C(9) C -0.4014(5) 0.1088(3) 0.6020(2) 0.0680(18) Uani 1.00 1 d . . .
C(10) C -0.4090(4) 0.1354(3) 0.5299(2) 0.0593(16) Uani 1.00 1 d . . .
C(11) C -0.3120(3) 0.1365(3) 0.4878(2) 0.0452(13) Uani 1.00 1 d . . .
C(12) C 0.3091(3) 0.1131(3) 0.3588(2) 0.0414(11) Uani 1.00 1 d . . .
C(13) C 0.3767(4) 0.0907(5) 0.2924(2) 0.091(2) Uani 1.00 1 d . . .
C(14) C 0.3327(4) 0.2032(3) 0.3812(3) 0.0686(18) Uani 1.00 1 d . . .
C(15) C 0.3382(4) 0.0503(3) 0.4185(2) 0.0595(17) Uani 1.00 1 d . . .
B(1) B 0.2598(6) 0.3268(4) 0.1513(3) 0.0583(19) Uani 1.00 1 d . . .
H(1) H 0.1759 0.1379 0.4824 0.050 Uiso 1.00 1 c R . .
H(2) H 0.0085 0.1385 0.5535 0.054 Uiso 1.00 1 c R . .
H(3) H -0.1747 0.0998 0.3731 0.041 Uiso 1.00 1 c R . .
H(4) H -0.1311 0.0711 0.6078 0.056 Uiso 1.00 1 c R . .
H(5) H -0.2953 0.0673 0.6783 0.072 Uiso 1.00 1 c R . .
H(6) H -0.4677 0.1081 0.6316 0.082 Uiso 1.00 1 c R . .
H(7) H -0.4803 0.1515 0.5101 0.071 Uiso 1.00 1 c R . .
H(8) H -0.3171 0.1542 0.4389 0.054 Uiso 1.00 1 c R . .
H(9) H 0.3910 0.1392 0.2643 0.110 Uiso 1.00 1 c R . .
H(10) H 0.4470 0.0660 0.3061 0.110 Uiso 1.00 1 c R . .
H(11) H 0.3336 0.0520 0.2647 0.110 Uiso 1.00 1 c R . .
H(12) H 0.3213 0.2087 0.4319 0.082 Uiso 1.00 1 c R . .
H(13) H 0.4090 0.2178 0.3696 0.082 Uiso 1.00 1 c R . .
H(14) H 0.2818 0.2392 0.3563 0.082 Uiso 1.00 1 c R . .
H(15) H 0.3600 -0.0009 0.3968 0.072 Uiso 1.00 1 c R . .
H(16) H 0.3987 0.0704 0.4478 0.072 Uiso 1.00 1 c R . .
H(17) H 0.2725 0.0417 0.4476 0.072 Uiso 1.00 1 c R . .
H(18) H 0.0686 0.2752 0.2593 0.078 Uiso 1.00 1 c R . .
H(19) H 0.0686 -0.0792 0.2593 0.088 Uiso 1.00 1 c R . .

loop_
_atom_site_aniso_label
_atom_site_aniso_U_11
_atom_site_aniso_U_22
_atom_site_aniso_U_33
_atom_site_aniso_U_12
_atom_site_aniso_U_13
_atom_site_aniso_U_23
Cu(1) 0.0329(3) 0.0590(4) 0.0171(2) 0.0000 0.0002(3) 0.0000
F(1) 0.128(3) 0.220(5) 0.065(2) -0.067(3) 0.054(2) -0.044(2)
F(2) 0.386(9) 0.101(3) 0.124(3) 0.077(5) -0.129(5) -0.020(3)
F(3) 0.085(2) 0.138(3) 0.105(2) -0.054(2) -0.003(2) -0.011(2)
F(4) 0.087(2) 0.105(2) 0.0430(16) -0.012(2) 0.0038(16) -0.0052(16)
O(1) 0.0372(16) 0.067(2) 0.0186(11) 0.0008(16) -0.0009(9) 0.0003(12)
O(2) 0.065(3) 0.045(2) 0.085(3) 0.0000 0.020(4) 0.0000
O(3) 0.081(3) 0.057(2) 0.083(3) 0.0000 -0.034(4) 0.0000
N(1) 0.0339(16) 0.0425(16) 0.0201(11) -0.005(2) -0.0037(14) -0.0010(12)
N(2) 0.0333(17) 0.042(2) 0.0218(13) -0.0016(17) -0.0018(12) -0.0011(14)
C(1) 0.033(2) 0.042(2) 0.0219(17) -0.003(2) 0.0013(16) -0.0003(18)
C(2) 0.033(2) 0.067(3) 0.0252(19) 0.001(2) -0.0023(17) -0.010(2)
C(3) 0.048(2) 0.068(2) 0.0188(14) -0.002(3) -0.002(2) -0.0049(15)
C(4) 0.040(2) 0.040(2) 0.0228(17) -0.004(2) 0.0028(16) -0.0013(18)
C(5) 0.033(2) 0.049(2) 0.0208(17) -0.006(2) -0.0004(15) -0.001(2)
C(6) 0.045(2) 0.038(2) 0.0264(17) -0.003(2) 0.0061(16) -0.0018(17)
C(7) 0.059(3) 0.048(2) 0.035(2) -0.003(2) 0.013(2) -0.001(2)
C(8) 0.092(4) 0.057(3) 0.032(2) -0.016(3) 0.021(2) -0.001(2)
C(9) 0.072(3) 0.075(4) 0.057(3) -0.024(3) 0.036(2) -0.025(3)
C(10) 0.045(2) 0.074(3) 0.060(3) -0.014(2) 0.003(2) -0.016(2)
C(11) 0.041(2) 0.062(3) 0.032(2) -0.004(2) 0.0045(19) -0.005(2)
C(12) 0.029(2) 0.063(3) 0.0329(19) 0.004(2) -0.0024(16) -0.005(2)
C(13) 0.039(2) 0.188(8) 0.047(2) 0.010(4) 0.007(2) -0.012(4)
C(14) 0.057(3) 0.055(3) 0.094(4) -0.021(2) -0.013(3) 0.006(3)
C(15) 0.060(3) 0.068(3) 0.051(2) 0.012(2) -0.018(2) -0.003(2)
B(1) 0.072(4) 0.062(4) 0.040(2) -0.012(3) 0.009(2) -0.000(2)

loop_
_atom_type_symbol
_atom_type_description
_atom_type_scat_dispersion_real
_atom_type_scat_dispersion_imag
_atom_type_scat_source
C C 0.003 0.002
;
International Tables for Crystallography
(1992, Vol. C, Tables 4.2.6.8 and 6.1.1.4)
;
H H 0.000 0.000
;
International Tables for Crystallography
(1992, Vol. C, Table 6.1.1.4)
;
B B 0.001 0.001
;
International Tables for Crystallography
(1992, Vol. C, Tables 4.2.6.8 and 6.1.1.4)
;
Cu Cu 0.320 1.265
;
International Tables for Crystallography
(1992, Vol. C, Tables 4.2.6.8 and 6.1.1.4)
;
F F 0.017 0.010
;
International Tables for Crystallography
(1992, Vol. C, Tables 4.2.6.8 and 6.1.1.4)
;
N N 0.006 0.003
;
International Tables for Crystallography
(1992, Vol. C, Tables 4.2.6.8 and 6.1.1.4)
;
O O 0.011 0.006
;
International Tables for Crystallography
(1992, Vol. C, Tables 4.2.6.8 and 6.1.1.4)
;

loop_
_geom_angle_atom_site_label_1
_geom_angle_atom_site_label_2
_geom_angle_atom_site_label_3
_geom_angle
_geom_angle_publ_flag
_geom_angle_site_symmetry_1
_geom_angle_site_symmetry_2
_geom_angle_site_symmetry_3
O(1) Cu(1) O(1) 179.57(14) yes . . 3_555
O(1) Cu(1) O(2) 90.22(10) yes . . .
O(1) Cu(1) O(3) 89.78(10) yes . . .
O(1) Cu(1) N(1) 81.10(12) yes . . .
O(1) Cu(1) N(1) 98.92(12) yes . . 3_555
O(1) Cu(1) O(2) 90.22(10) yes 3_555 . .
O(1) Cu(1) O(3) 89.78(10) yes 3_555 . .
O(1) Cu(1) N(1) 98.92(12) yes 3_555 . .
O(1) Cu(1) N(1) 81.10(12) yes 3_555 . 3_555
O(2) Cu(1) O(3) 180.0000 yes . . .
O(2) Cu(1) N(1) 86.72(9) yes . . .
O(2) Cu(1) N(1) 86.72(9) yes . . 3_555
O(3) Cu(1) N(1) 93.28(9) yes . . .
O(3) Cu(1) N(1) 93.28(9) yes . . 3_555
N(1) Cu(1) N(1) 173.44(13) yes . . 3_555
Cu(1) O(1) N(2) 114.0(2) yes . . .
Cu(1) N(1) C(1) 112.8(2) yes . . .
Cu(1) N(1) C(5) 127.3(2) yes . . .
C(1) N(1) C(5) 119.7(2) yes . . .
O(1) N(2) C(1) 118.0(3) yes . . .
O(1) N(2) C(12) 115.8(2) yes . . .
C(1) N(2) C(12) 126.2(2) yes . . .
N(1) C(1) N(2) 113.7(3) yes . . .
N(1) C(1) C(2) 120.8(3) yes . . .
N(2) C(1) C(2) 125.5(3) yes . . .
C(1) C(2) C(3) 118.5(4) yes . . .
C(2) C(3) C(4) 121.5(3) yes . . .
C(3) C(4) C(5) 116.0(3) yes . . .
C(3) C(4) C(6) 122.6(3) yes . . .
C(5) C(4) C(6) 121.4(3) yes . . .
N(1) C(5) C(4) 123.3(3) yes . . .
C(4) C(6) C(7) 119.0(3) yes . . .
C(4) C(6) C(11) 122.9(3) yes . . .
C(7) C(6) C(11) 118.1(3) yes . . .
C(6) C(7) C(8) 120.3(4) yes . . .
C(7) C(8) C(9) 121.1(4) yes . . .
C(8) C(9) C(10) 119.7(4) yes . . .
C(9) C(10) C(11) 119.2(4) yes . . .
C(6) C(11) C(10) 121.6(3) yes . . .
N(2) C(12) C(13) 107.9(3) yes . . .
N(2) C(12) C(14) 107.1(3) yes . . .
N(2) C(12) C(15) 110.2(3) yes . . .
C(13) C(12) C(14) 110.6(4) yes . . .
C(13) C(12) C(15) 108.3(4) yes . . .
C(14) C(12) C(15) 112.6(3) yes . . .
F(1) B(1) F(2) 110.9(5) yes . . .
F(1) B(1) F(3) 106.7(5) yes . . .
F(1) B(1) F(4) 109.0(5) yes . . .
F(2) B(1) F(3) 110.8(6) yes . . .
F(2) B(1) F(4) 110.4(5) yes . . .
F(3) B(1) F(4) 109.0(4) yes . . .
Cu(1) O(2) H(18) 120.0 no . . .
Cu(1) O(2) H(18) 120.0 no . . 3_555
H(18) O(2) H(18) 120.0 no . . 3_555
Cu(1) O(3) H(19) 120.0 no . . .
Cu(1) O(3) H(19) 120.0 no . . 3_555
H(19) O(3) H(19) 120.0 no . . 3_555
C(1) C(2) H(1) 119.9 no . . .
C(3) C(2) H(1) 121.6 no . . .
C(2) C(3) H(2) 119.7 no . . .
C(4) C(3) H(2) 118.8 no . . .
N(1) C(5) H(3) 118.4 no . . .
C(4) C(5) H(3) 118.3 no . . .
C(6) C(7) H(4) 119.6 no . . .
C(8) C(7) H(4) 120.0 no . . .
C(7) C(8) H(5) 120.1 no . . .
C(9) C(8) H(5) 118.8 no . . .
C(8) C(9) H(6) 120.5 no . . .
C(10) C(9) H(6) 119.9 no . . .
C(9) C(10) H(7) 120.3 no . . .
C(11) C(10) H(7) 120.4 no . . .
C(6) C(11) H(8) 119.1 no . . .
C(10) C(11) H(8) 119.3 no . . .
C(12) C(13) H(9) 110.1 no . . .
C(12) C(13) H(10) 109.9 no . . .
C(12) C(13) H(11) 108.4 no . . .
H(9) C(13) H(10) 109.5 no . . .
H(9) C(13) H(11) 109.5 no . . .
H(10) C(13) H(11) 109.5 no . . .
C(12) C(14) H(12) 109.3 no . . .
C(12) C(14) H(13) 110.0 no . . .
C(12) C(14) H(14) 109.1 no . . .
H(12) C(14) H(13) 109.5 no . . .
H(12) C(14) H(14) 109.5 no . . .
H(13) C(14) H(14) 109.5 no . . .
C(12) C(15) H(15) 108.8 no . . .
C(12) C(15) H(16) 110.8 no . . .
C(12) C(15) H(17) 108.9 no . . .
H(15) C(15) H(16) 109.5 no . . .
H(15) C(15) H(17) 109.5 no . . .
H(16) C(15) H(17) 109.5 no . . .

loop_
_geom_bond_atom_site_label_1
_geom_bond_atom_site_label_2
_geom_bond_distance
_geom_bond_publ_flag
_geom_bond_site_symmetry_1
_geom_bond_site_symmetry_2
Cu(1) O(1) 1.945(2) yes . .
Cu(1) O(1) 1.945(2) yes . 3_555
Cu(1) O(2) 2.373(4) yes . .
Cu(1) O(3) 2.358(4) yes . .
Cu(1) N(1) 1.969(2) yes . .
Cu(1) N(1) 1.969(2) yes . 3_555
F(1) B(1) 1.355(7) yes . .
F(2) B(1) 1.319(8) yes . .
F(3) B(1) 1.362(8) yes . .
F(4) B(1) 1.353(6) yes . .
O(1) N(2) 1.293(3) yes . .
N(1) C(1) 1.357(5) yes . .
N(1) C(5) 1.327(5) yes . .
N(2) C(1) 1.391(4) yes . .
N(2) C(12) 1.501(5) yes . .
C(1) C(2) 1.383(5) yes . .
C(2) C(3) 1.395(6) yes . .
C(3) C(4) 1.376(6) yes . .
C(4) C(5) 1.411(5) yes . .
C(4) C(6) 1.478(5) yes . .
C(6) C(7) 1.405(5) yes . .
C(6) C(11) 1.378(6) yes . .
C(7) C(8) 1.375(7) yes . .
C(8) C(9) 1.356(8) yes . .
C(9) C(10) 1.404(7) yes . .
C(10) C(11) 1.378(6) yes . .
C(12) C(13) 1.505(6) yes . .
C(12) C(14) 1.528(7) yes . .
C(12) C(15) 1.534(6) yes . .
O(2) H(18) 0.950 no . .
O(2) H(18) 0.950 no . 3_555
O(3) H(19) 0.950 no . .
O(3) H(19) 0.950 no . 3_555
C(2) H(1) 0.950 no . .
C(3) H(2) 0.950 no . .
C(5) H(3) 0.950 no . .
C(7) H(4) 0.950 no . .
C(8) H(5) 0.950 no . .
C(9) H(6) 0.950 no . .
C(10) H(7) 0.950 no . .
C(11) H(8) 0.950 no . .
C(13) H(9) 0.950 no . .
C(13) H(10) 0.950 no . .
C(13) H(11) 0.950 no . .
C(14) H(12) 0.950 no . .
C(14) H(13) 0.950 no . .
C(14) H(14) 0.950 no . .
C(15) H(15) 0.950 no . .
C(15) H(16) 0.950 no . .
C(15) H(17) 0.950 no . .

loop_
_geom_contact_atom_site_label_1
_geom_contact_atom_site_label_2
_geom_contact_distance
_geom_contact_publ_flag
_geom_contact_site_symmetry_1
_geom_contact_site_symmetry_2
F(1) O(2) 2.804(5) ? . .
F(1) C(8) 3.337(5) ? . 6_556
F(2) C(5) 3.561(7) ? . 3_555
F(2) C(11) 3.423(6) ? . 3_555
F(2) C(13) 3.599(8) ? . .
F(3) O(3) 2.779(4) ? . 5_555
F(3) N(2) 3.522(5) ? . 7_555
F(3) C(3) 3.353(5) ? . 8_554
F(3) C(15) 3.579(6) ? . 7_555
F(4) C(2) 3.233(5) ? . 8_554
F(4) C(11) 3.509(5) ? . 3_555
O(2) F(1) 2.804(5) ? . .
O(2) F(1) 2.804(5) ? . 3_555
O(3) F(3) 2.779(4) ? . 5_445
O(3) F(3) 2.779(4) ? . 7_545
N(2) F(3) 3.522(5) ? . 7_545
C(2) F(4) 3.233(5) ? . 8_555
C(3) F(3) 3.352(5) ? . 8_555
C(5) F(2) 3.561(7) ? . 3_555
C(5) C(7) 3.329(7) ? . 2_556
C(6) C(14) 3.541(6) ? . 6_456
C(7) C(5) 3.329(7) ? . 2_556
C(7) C(14) 3.430(7) ? . 6_456
C(8) F(1) 3.337(5) ? . 6_456
C(11) F(2) 3.423(6) ? . 3_555
C(11) F(4) 3.509(5) ? . 3_555
C(13) F(2) 3.599(8) ? . .
C(13) C(13) 3.291(7) ? . 3_655
C(14) C(6) 3.541(6) ? . 6_556
C(14) C(7) 3.430(7) ? . 6_556
C(15) F(3) 3.579(6) ? . 7_545
C(15) C(15) 3.417(6) ? . 2_556
F(1) H(5) 2.649 ? . 6_556
F(1) H(6) 2.877 ? . 8_454
F(1) H(11) 3.357 ? . 7_555
F(1) H(14) 3.569 ? . .
F(1) H(15) 3.068 ? . 7_555
F(1) H(18) 2.041 ? . .
F(1) H(18) 3.206 ? . 3_555
F(1) H(19) 3.281 ? . 7_555
F(2) H(2) 3.472 ? . 8_554
F(2) H(3) 3.009 ? . 3_555
F(2) H(8) 2.528 ? . 3_555
F(2) H(9) 2.764 ? . .
F(2) H(13) 3.454 ? . 3_655
F(2) H(14) 3.528 ? . .
F(2) H(18) 3.293 ? . .
F(2) H(19) 3.342 ? . 7_555
F(3) H(1) 3.200 ? . 8_554
F(3) H(2) 2.611 ? . 8_554
F(3) H(4) 3.588 ? . 8_554
F(3) H(5) 3.556 ? . 6_556
F(3) H(15) 3.074 ? . 7_555
F(3) H(17) 3.351 ? . 7_555
F(3) H(19) 3.368 ? . 5_555
F(3) H(19) 2.009 ? . 7_555
F(4) H(1) 2.379 ? . 8_554
F(4) H(2) 3.379 ? . 8_554
F(4) H(6) 3.182 ? . 8_454
F(4) H(7) 3.074 ? . 8_454
F(4) H(8) 3.035 ? . 3_555
F(4) H(12) 2.905 ? . 8_554
F(4) H(15) 2.936 ? . 7_555
F(4) H(16) 3.303 ? . 8_554
F(4) H(17) 3.529 ? . 7_555
F(4) H(17) 3.320 ? . 8_554
O(1) H(5) 3.521 ? . 4_554
O(2) H(6) 3.232 ? . 6_556
O(2) H(6) 3.232 ? . 8_454
O(3) H(4) 3.066 ? . 2_556
O(3) H(4) 3.066 ? . 4_554
N(1) H(4) 3.227 ? . 2_556
C(3) H(7) 3.535 ? . 6_556
C(3) H(12) 3.584 ? . 6_456
C(3) H(13) 3.585 ? . 6_456
C(4) H(4) 3.364 ? . 2_556
C(4) H(12) 3.444 ? . 6_456
C(5) H(4) 2.863 ? . 2_556
C(6) H(12) 3.035 ? . 6_456
C(6) H(14) 3.354 ? . 6_456
C(7) H(3) 3.106 ? . 2_556
C(7) H(12) 3.300 ? . 6_456
C(7) H(13) 3.475 ? . 6_456
C(7) H(14) 2.972 ? . 6_456
C(7) H(19) 3.541 ? . 4_555
C(8) H(3) 3.311 ? . 2_556
C(8) H(11) 3.358 ? . 4_555
C(8) H(14) 2.979 ? . 6_456
C(8) H(18) 3.411 ? . 6_456
C(9) H(14) 3.341 ? . 6_456
C(9) H(15) 3.291 ? . 2_456
C(9) H(18) 3.188 ? . 6_456
C(10) H(16) 2.911 ? . 1_455
C(11) H(12) 3.289 ? . 6_456
C(13) H(5) 3.433 ? . 4_554
C(13) H(9) 3.022 ? . 3_655
C(13) H(10) 2.784 ? . 3_655
C(14) H(2) 3.486 ? . 6_556
C(14) H(7) 3.342 ? . 1_655
C(15) H(6) 3.535 ? . 2_656
C(15) H(7) 3.167 ? . 1_655
C(15) H(15) 3.515 ? . 2_556
C(15) H(16) 3.218 ? . 2_556
C(15) H(17) 2.982 ? . 2_556
B(1) H(1) 3.263 ? . 8_554
B(1) H(2) 3.313 ? . 8_554
B(1) H(8) 3.301 ? . 3_555
B(1) H(15) 3.225 ? . 7_555
B(1) H(18) 3.116 ? . .
B(1) H(19) 3.010 ? . 7_555
H(1) F(3) 3.200 ? . 8_555
H(1) F(4) 2.379 ? . 8_555
H(1) B(1) 3.263 ? . 8_555
H(1) H(17) 3.354 ? . 2_556
H(2) F(2) 3.472 ? . 8_555
H(2) F(3) 2.611 ? . 8_555
H(2) F(4) 3.379 ? . 8_555
H(2) C(14) 3.486 ? . 6_456
H(2) B(1) 3.313 ? . 8_555
H(2) H(7) 3.568 ? . 6_556
H(2) H(12) 3.302 ? . 6_456
H(2) H(13) 2.949 ? . 6_456
H(3) F(2) 3.009 ? . 3_555
H(3) C(7) 3.106 ? . 2_556
H(3) C(8) 3.311 ? . 2_556
H(3) H(4) 2.810 ? . 2_556
H(3) H(5) 3.176 ? . 2_556
H(4) F(3) 3.588 ? . 8_555
H(4) O(3) 3.066 ? . 2_556
H(4) N(1) 3.227 ? . 2_556
H(4) C(4) 3.364 ? . 2_556
H(4) C(5) 2.863 ? . 2_556
H(4) H(3) 2.810 ? . 2_556
H(4) H(13) 3.443 ? . 6_456
H(4) H(14) 3.278 ? . 6_456
H(4) H(19) 3.398 ? . 2_556
H(4) H(19) 2.898 ? . 4_555
H(5) F(1) 2.649 ? . 6_456
H(5) F(3) 3.556 ? . 6_456
H(5) O(1) 3.521 ? . 4_555
H(5) C(13) 3.433 ? . 4_555
H(5) H(3) 3.176 ? . 2_556
H(5) H(11) 2.533 ? . 4_555
H(5) H(14) 3.294 ? . 6_456
H(5) H(18) 3.204 ? . 6_456
H(5) H(19) 3.059 ? . 4_555
H(6) F(1) 2.877 ? . 8_455
H(6) F(4) 3.182 ? . 8_455
H(6) O(2) 3.232 ? . 6_456
H(6) C(15) 3.535 ? . 2_456
H(6) H(10) 3.182 ? . 2_456
H(6) H(15) 2.705 ? . 2_456
H(6) H(16) 3.578 ? . 2_456
H(6) H(18) 2.786 ? . 6_456
H(6) H(18) 3.238 ? . 8_455
H(7) F(4) 3.074 ? . 8_455
H(7) C(3) 3.535 ? . 6_456
H(7) C(14) 3.342 ? . 1_455
H(7) C(15) 3.167 ? . 1_455
H(7) H(2) 3.568 ? . 6_456
H(7) H(12) 2.889 ? . 1_455
H(7) H(13) 3.092 ? . 1_455
H(7) H(15) 3.509 ? . 2_456
H(7) H(16) 2.242 ? . 1_455
H(7) H(17) 3.584 ? . 1_455
H(8) F(2) 2.528 ? . 3_555
H(8) F(4) 3.035 ? . 3_555
H(8) B(1) 3.301 ? . 3_555
H(8) H(16) 3.598 ? . 1_455
H(9) F(2) 2.764 ? . .
H(9) C(13) 3.022 ? . 3_655
H(9) H(9) 2.613 ? . 3_655
H(9) H(10) 2.585 ? . 3_655
H(9) H(11) 3.561 ? . 3_655
H(10) C(13) 2.784 ? . 3_655
H(10) H(6) 3.182 ? . 2_656
H(10) H(9) 2.585 ? . 3_655
H(10) H(10) 2.418 ? . 3_655
H(10) H(11) 2.896 ? . 3_655
H(11) F(1) 3.357 ? . 7_545
H(11) C(8) 3.358 ? . 4_554
H(11) H(5) 2.533 ? . 4_554
H(11) H(9) 3.561 ? . 3_655
H(11) H(10) 2.896 ? . 3_655
H(12) F(4) 2.905 ? . 8_555
H(12) C(3) 3.584 ? . 6_556
H(12) C(4) 3.444 ? . 6_556
H(12) C(6) 3.035 ? . 6_556
H(12) C(7) 3.300 ? . 6_556
H(12) C(11) 3.289 ? . 6_556
H(12) H(2) 3.302 ? . 6_556
H(12) H(7) 2.889 ? . 1_655
H(13) F(2) 3.454 ? . 3_655
H(13) C(3) 3.585 ? . 6_556
H(13) C(7) 3.475 ? . 6_556
H(13) H(2) 2.949 ? . 6_556
H(13) H(4) 3.443 ? . 6_556
H(13) H(7) 3.092 ? . 1_655
H(14) F(1) 3.569 ? . .
H(14) F(2) 3.528 ? . .
H(14) C(6) 3.354 ? . 6_556
H(14) C(7) 2.972 ? . 6_556
H(14) C(8) 2.979 ? . 6_556
H(14) C(9) 3.341 ? . 6_556
H(14) H(4) 3.278 ? . 6_556
H(14) H(5) 3.294 ? . 6_556
H(15) F(1) 3.068 ? . 7_545
H(15) F(3) 3.074 ? . 7_545
H(15) F(4) 2.936 ? . 7_545
H(15) C(9) 3.291 ? . 2_656
H(15) C(15) 3.515 ? . 2_556
H(15) B(1) 3.225 ? . 7_545
H(15) H(6) 2.705 ? . 2_656
H(15) H(7) 3.509 ? . 2_656
H(15) H(16) 3.116 ? . 2_556
H(15) H(17) 3.124 ? . 2_556
H(16) F(4) 3.303 ? . 8_555
H(16) C(10) 2.911 ? . 1_655
H(16) C(15) 3.218 ? . 2_556
H(16) H(6) 3.578 ? . 2_656
H(16) H(7) 2.242 ? . 1_655
H(16) H(8) 3.598 ? . 1_655
H(16) H(15) 3.116 ? . 2_556
H(16) H(16) 2.970 ? . 2_556
H(16) H(17) 3.027 ? . 2_556
H(17) F(3) 3.351 ? . 7_545
H(17) F(4) 3.529 ? . 7_545
H(17) F(4) 3.320 ? . 8_555
H(17) C(15) 2.982 ? . 2_556
H(17) H(1) 3.354 ? . 2_556
H(17) H(7) 3.584 ? . 1_655
H(17) H(15) 3.124 ? . 2_556
H(17) H(16) 3.027 ? . 2_556
H(17) H(17) 2.353 ? . 2_556
H(18) F(1) 2.041 ? . .
H(18) F(1) 3.206 ? . 3_555
H(18) F(2) 3.293 ? . .
H(18) C(8) 3.411 ? . 6_556
H(18) C(9) 3.188 ? . 6_556
H(18) B(1) 3.116 ? . .
H(18) H(5) 3.204 ? . 6_556
H(18) H(6) 2.786 ? . 6_556
H(18) H(6) 3.238 ? . 8_454
H(19) F(1) 3.281 ? . 7_545
H(19) F(2) 3.342 ? . 7_545
H(19) F(3) 3.368 ? . 5_445
H(19) F(3) 2.009 ? . 7_545
H(19) C(7) 3.541 ? . 4_554
H(19) B(1) 3.010 ? . 7_545
H(19) H(4) 3.398 ? . 2_556
H(19) H(4) 2.898 ? . 4_554
H(19) H(5) 3.059 ? . 4_554

loop_
_geom_torsion_atom_site_label_1
_geom_torsion_atom_site_label_2
_geom_torsion_atom_site_label_3
_geom_torsion_atom_site_label_4
_geom_torsion
_geom_torsion_publ_flag
_geom_torsion_site_symmetry_1
_geom_torsion_site_symmetry_2
_geom_torsion_site_symmetry_3
_geom_torsion_site_symmetry_4
O(2) Cu(1) O(1) N(2) 81.6(2) ? . . . .
O(3) Cu(1) O(1) N(2) -98.4(2) ? . . . .
O(1) Cu(1) N(1) C(1) 5.9(3) ? . . . .
O(1) Cu(1) N(1) C(5) -178.2(3) ? . . . .
N(1) Cu(1) O(1) N(2) -5.0(2) ? . . . .
O(1) Cu(1) N(1) C(1) -174.5(3) ? . . 3_555 3_555
O(1) Cu(1) N(1) C(5) 1.3(4) ? . . 3_555 3_555
N(1) Cu(1) O(1) N(2) 168.3(2) ? 3_555 . . .
O(2) Cu(1) O(1) N(2) 81.6(2) ? . . 3_555 3_555
O(3) Cu(1) O(1) N(2) -98.4(2) ? . . 3_555 3_555
O(1) Cu(1) N(1) C(1) -174.5(3) ? 3_555 . . .
O(1) Cu(1) N(1) C(5) 1.3(4) ? 3_555 . . .
N(1) Cu(1) O(1) N(2) 168.3(2) ? . . 3_555 3_555
O(1) Cu(1) N(1) C(1) 5.9(3) ? 3_555 . 3_555 3_555
O(1) Cu(1) N(1) C(5) -178.2(3) ? 3_555 . 3_555 3_555
N(1) Cu(1) O(1) N(2) -5.0(2) ? 3_555 . 3_555 3_555
O(2) Cu(1) N(1) C(1) -84.8(2) ? . . . .
O(2) Cu(1) N(1) C(5) 91.0(3) ? . . . .
O(2) Cu(1) N(1) C(1) -84.8(2) ? . . 3_555 3_555
O(2) Cu(1) N(1) C(5) 91.0(3) ? . . 3_555 3_555
O(3) Cu(1) N(1) C(1) 95.2(2) ? . . . .
O(3) Cu(1) N(1) C(5) -89.0(3) ? . . . .
O(3) Cu(1) N(1) C(1) 95.2(2) ? . . 3_555 3_555
O(3) Cu(1) N(1) C(5) -89.0(3) ? . . 3_555 3_555
Cu(1) O(1) N(2) C(1) 3.3(4) ? . . . .
Cu(1) O(1) N(2) C(12) -176.3(2) ? . . . .
Cu(1) N(1) C(1) N(2) -5.9(4) ? . . . .
Cu(1) N(1) C(1) C(2) 173.0(3) ? . . . .
Cu(1) N(1) C(5) C(4) -176.3(3) ? . . . .
C(1) N(1) C(5) C(4) -0.7(7) ? . . . .
C(5) N(1) C(1) N(2) 177.9(4) ? . . . .
C(5) N(1) C(1) C(2) -3.2(6) ? . . . .
O(1) N(2) C(1) N(1) 1.8(5) ? . . . .
O(1) N(2) C(1) C(2) -177.0(4) ? . . . .
O(1) N(2) C(12) C(13) -8.9(5) ? . . . .
O(1) N(2) C(12) C(14) 110.2(4) ? . . . .
O(1) N(2) C(12) C(15) -127.0(3) ? . . . .
C(1) N(2) C(12) C(13) 171.6(4) ? . . . .
C(1) N(2) C(12) C(14) -69.3(5) ? . . . .
C(1) N(2) C(12) C(15) 53.5(5) ? . . . .
C(12) N(2) C(1) N(1) -178.7(3) ? . . . .
C(12) N(2) C(1) C(2) 2.5(7) ? . . . .
N(1) C(1) C(2) C(3) 4.1(7) ? . . . .
N(2) C(1) C(2) C(3) -177.1(4) ? . . . .
C(1) C(2) C(3) C(4) -1.2(7) ? . . . .
C(2) C(3) C(4) C(5) -2.4(6) ? . . . .
C(2) C(3) C(4) C(6) 177.9(4) ? . . . .
C(3) C(4) C(5) N(1) 3.4(7) ? . . . .
C(3) C(4) C(6) C(7) -27.8(6) ? . . . .
C(3) C(4) C(6) C(11) 151.2(4) ? . . . .
C(5) C(4) C(6) C(7) 152.6(4) ? . . . .
C(5) C(4) C(6) C(11) -28.5(7) ? . . . .
C(6) C(4) C(5) N(1) -176.9(4) ? . . . .
C(4) C(6) C(7) C(8) 179.0(4) ? . . . .
C(4) C(6) C(11) C(10) -178.3(4) ? . . . .
C(7) C(6) C(11) C(10) 0.7(7) ? . . . .
C(11) C(6) C(7) C(8) 0.0(6) ? . . . .
C(6) C(7) C(8) C(9) -0.4(6) ? . . . .
C(7) C(8) C(9) C(10) 0.1(7) ? . . . .
C(8) C(9) C(10) C(11) 0.6(8) ? . . . .
C(9) C(10) C(11) C(6) -1.0(8) ? . . . .
